data_7048195
loop_
_publ_author_name
'Sarto, Carolina'
'Rouzi\`eres, Mathieu'
'Liu, Jun-Liang'
'Bamberger, Heiko'
'van Slageren, Joris'
'Cl\'erac, Rodolphe'
'Albor\'es, Pablo'

_publ_section_title
;
 Slow magnetization dynamics in Co(ii)/Co(iii) triethanolamine/pivalate
 complexes.
;
_journal_issue 47
_journal_name_full 'Dalton transactions (Cambridge, England : 2003)'
_journal_page_first 17055
_journal_page_last 17066
_journal_paper_doi 10.1039/c8dt04041a
_journal_volume 47
_journal_year 2018
_chemical_formula_sum 'C22 H48 Co N2 O10'
_chemical_formula_weight 559.55
_space_group_crystal_system triclinic
_space_group_IT_number 2
_space_group_name_Hall '-P 1'
_space_group_name_H-M_alt 'P -1'
_symmetry_space_group_name_Hall '-P 1'
_symmetry_space_group_name_H-M 'P -1'
_atom_sites_solution_hydrogens mixed
_audit_creation_method SHELXL-2014/7
_audit_update_record
;
2018-11-01 deposited with the CCDC.
2018-11-12 downloaded from the CCDC.
;
_cell_angle_alpha 90.853(12)
_cell_angle_beta 105.314(12)
_cell_angle_gamma 107.173(12)
_cell_formula_units_Z 1
_cell_length_a 6.4672(8)
_cell_length_b 9.7445(15)
_cell_length_c 11.8519(17)
_cell_measurement_reflns_used 1485
_cell_measurement_temperature 170(2)
_cell_measurement_theta_max 28.1140
_cell_measurement_theta_min 4.1930
_cell_volume 684.76(18)
_computing_cell_refinement
;
CrysAlisPro, Agilent Technologies,
Version 1.171.37.31 (release 14-01-2014 CrysAlis171 .NET)
(compiled Jan 14 2014,18:38:05)
;
_computing_data_collection
;
CrysAlisPro, Agilent Technologies,
Version 1.171.37.31 (release 14-01-2014 CrysAlis171 .NET)
(compiled Jan 14 2014,18:38:05)
;
_computing_data_reduction
;
CrysAlisPro, Agilent Technologies,
Version 1.171.37.31 (release 14-01-2014 CrysAlis171 .NET)
(compiled Jan 14 2014,18:38:05)
;
_computing_molecular_graphics 'ORTEP3 for Windows (Farrugia, 1997)'
_computing_publication_material 'WinGX (Farrugia, 1999)'
_computing_structure_refinement 'SHELXL-2014/7 (Sheldrick, 2014)'
_computing_structure_solution 'SIR97 (Altomare et.al., 1999)'
_diffrn_ambient_temperature 170(2)
_diffrn_detector_area_resol_mean 16.1158
_diffrn_measured_fraction_theta_full 0.997
_diffrn_measured_fraction_theta_max 0.976
_diffrn_measurement_device_type 'Xcalibur, Eos, Gemini'
_diffrn_measurement_method '\w scans'
_diffrn_radiation_type MoK\a
_diffrn_radiation_wavelength 0.71073
_diffrn_reflns_av_R_equivalents 0.0723
_diffrn_reflns_av_unetI/netI 0.0908
_diffrn_reflns_Laue_measured_fraction_full 0.997
_diffrn_reflns_Laue_measured_fraction_max 0.976
_diffrn_reflns_limit_h_max 7
_diffrn_reflns_limit_h_min -8
_diffrn_reflns_limit_k_max 11
_diffrn_reflns_limit_k_min -12
_diffrn_reflns_limit_l_max 15
_diffrn_reflns_limit_l_min -15
_diffrn_reflns_number 4833
_diffrn_reflns_point_group_measured_fraction_full 0.997
_diffrn_reflns_point_group_measured_fraction_max 0.976
_diffrn_reflns_theta_full 25.242
_diffrn_reflns_theta_max 26.999
_diffrn_reflns_theta_min 3.535
_diffrn_source 'Enhance (Mo) X-ray Source'
_exptl_absorpt_coefficient_mu 0.680
_exptl_absorpt_correction_T_max 1.00000
_exptl_absorpt_correction_T_min 0.68902
_exptl_absorpt_correction_type multi-scan
_exptl_absorpt_process_details
;
CrysAlisPro, Agilent Technologies,
Version 1.171.37.31 (release 14-01-2014 CrysAlis171 .NET)
(compiled Jan 14 2014,18:38:05)
Empirical absorption correction using spherical harmonics,
 implemented in SCALE3 ABSPACK scaling algorithm.
;
_exptl_crystal_colour 'pale orange'
_exptl_crystal_density_diffrn 1.357
_exptl_crystal_description block
_exptl_crystal_F_000 301
_exptl_crystal_size_max 0.42
_exptl_crystal_size_mid 0.35
_exptl_crystal_size_min 0.22
_refine_diff_density_max 1.252
_refine_diff_density_min -1.604
_refine_diff_density_rms 0.125
_refine_ls_extinction_method none
_refine_ls_goodness_of_fit_ref 1.080
_refine_ls_hydrogen_treatment mixed
_refine_ls_matrix_type full
_refine_ls_number_parameters 166
_refine_ls_number_reflns 2923
_refine_ls_number_restraints 2
_refine_ls_restrained_S_all 1.079
_refine_ls_R_factor_all 0.0776
_refine_ls_R_factor_gt 0.0684
_refine_ls_shift/su_max 0.000
_refine_ls_shift/su_mean 0.000
_refine_ls_structure_factor_coef Fsqd
_refine_ls_weighting_details 'w=1/[\s^2^(Fo^2^)+(0.1089P)^2^+0.0699P] where P=(Fo^2^+2Fc^2^)/3'
_refine_ls_weighting_scheme calc
_refine_ls_wR_factor_gt 0.1723
_refine_ls_wR_factor_ref 0.1917
_reflns_Friedel_coverage 0.000
_reflns_number_gt 2513
_reflns_number_total 2923
_reflns_threshold_expression 'I > 2\s(I)'
_cod_data_source_file c8dt04041a2.cif
_cod_data_source_block 1
_cod_depositor_comments 'Adding full bibliography for 7048195--7048196.cif.'
_cod_database_code 7048195
_shelx_shelxl_version_number 2014/7
_shelx_space_group_comment
;
The symmetry employed for this shelxl refinement is uniquely defined
by the following loop, which should always be used as a source of
symmetry information in preference to the above space-group names.
They are only intended as comments.
;

loop_
_space_group_symop_operation_xyz
'x, y, z'
'-x, -y, -z'

loop_
_atom_site_label
_atom_site_type_symbol
_atom_site_fract_x
_atom_site_fract_y
_atom_site_fract_z
_atom_site_U_iso_or_equiv
_atom_site_adp_type
_atom_site_occupancy
_atom_site_site_symmetry_order
_atom_site_calc_flag
_atom_site_refinement_flags_posn
_atom_site_refinement_flags_adp
_atom_site_refinement_flags_occupancy
Co1 Co 0.5000 0.5000 0.5000 0.0169(2) Uani 1 2 d S . P
O5 O 0.6532(4) 0.5857(3) 0.1994(2) 0.0318(6) Uani 1 1 d . . .
O4 O 0.4746(4) 0.7414(2) 0.2260(2) 0.0277(5) Uani 1 1 d . . .
N1 N 0.6924(4) 0.7111(3) 0.5961(2) 0.0194(6) Uani 1 1 d . . .
O3 O 0.4461(4) 0.9963(3) 0.6512(2) 0.0393(7) Uani 1 1 d . . .
H3 H 0.4890 1.0782 0.6846 0.059 Uiso 1 1 calc R U .
C7 C 0.5899(5) 0.6942(3) 0.1733(3) 0.0226(7) Uani 1 1 d . . .
C3 C 0.8010(5) 0.6834(3) 0.7174(3) 0.0235(7) Uani 1 1 d . . .
H3A H 0.6937 0.6692 0.7633 0.028 Uiso 1 1 calc R U .
H3B H 0.9282 0.7675 0.7543 0.028 Uiso 1 1 calc R U .
C5 C 0.5333(5) 0.7933(3) 0.5999(3) 0.0226(7) Uani 1 1 d . . .
H5A H 0.4221 0.7371 0.6363 0.027 Uiso 1 1 calc R U .
H5B H 0.4539 0.8006 0.5196 0.027 Uiso 1 1 calc R U .
C4 C 0.8821(5) 0.5523(3) 0.7188(3) 0.0246(7) Uani 1 1 d . . .
H4A H 1.0188 0.5758 0.6940 0.029 Uiso 1 1 calc R U .
H4B H 0.9167 0.5243 0.7982 0.029 Uiso 1 1 calc R U .
C1 C 0.8535(5) 0.7835(3) 0.5302(3) 0.0230(7) Uani 1 1 d . . .
H1A H 0.9832 0.8535 0.5838 0.028 Uiso 1 1 calc R U .
H1B H 0.7816 0.8351 0.4708 0.028 Uiso 1 1 calc R U .
C8 C 0.6545(6) 0.7732(4) 0.0705(3) 0.0251(7) Uani 1 1 d . . .
C6 C 0.6325(6) 0.9445(4) 0.6642(3) 0.0274(7) Uani 1 1 d . . .
H6A H 0.7050 0.9417 0.7465 0.033 Uiso 1 1 calc R U .
H6B H 0.7422 1.0055 0.6293 0.033 Uiso 1 1 calc R U .
C2 C 0.9326(5) 0.6767(3) 0.4712(3) 0.0238(7) Uani 1 1 d . . .
H2A H 1.0040 0.7230 0.4133 0.029 Uiso 1 1 calc R U .
H2B H 1.0435 0.6472 0.5296 0.029 Uiso 1 1 calc R U .
C9 C 0.7344(7) 0.9358(4) 0.1043(3) 0.0383(9) Uani 1 1 d . . .
H9A H 0.6170 0.9637 0.1243 0.057 Uiso 1 1 calc R U .
H9B H 0.8661 0.9608 0.1707 0.057 Uiso 1 1 calc R U .
H9C H 0.7703 0.9852 0.0392 0.057 Uiso 1 1 calc R U .
C11 C 0.8417(7) 0.7284(4) 0.0385(3) 0.0371(9) Uani 1 1 d . . .
H11A H 0.7912 0.6261 0.0173 0.056 Uiso 1 1 calc R U .
H11B H 0.8776 0.7778 -0.0266 0.056 Uiso 1 1 calc R U .
H11C H 0.9734 0.7534 0.1049 0.056 Uiso 1 1 calc R U .
C10 C 0.4429(7) 0.7321(4) -0.0348(3) 0.0333(8) Uani 1 1 d . . .
H10A H 0.3934 0.6297 -0.0556 0.050 Uiso 1 1 calc R U .
H10B H 0.3256 0.7596 -0.0143 0.050 Uiso 1 1 calc R U .
H10C H 0.4771 0.7812 -0.1003 0.050 Uiso 1 1 calc R U .
O1 O 0.7471(3) 0.5522(2) 0.41504(19) 0.0198(5) Uani 1 1 d D . .
O2 O 0.7119(3) 0.4346(2) 0.64168(19) 0.0203(5) Uani 1 1 d D . .
H11 H 0.714(6) 0.566(4) 0.3431(18) 0.024 Uiso 1 1 d D U .
H12 H 0.658(6) 0.386(3) 0.691(3) 0.024 Uiso 1 1 d D U .

loop_
_atom_site_aniso_label
_atom_site_aniso_U_11
_atom_site_aniso_U_22
_atom_site_aniso_U_33
_atom_site_aniso_U_23
_atom_site_aniso_U_13
_atom_site_aniso_U_12
Co1 0.0125(3) 0.0209(4) 0.0192(4) 0.0048(2) 0.0049(2) 0.0074(2)
O5 0.0497(16) 0.0325(13) 0.0267(12) 0.0114(11) 0.0188(11) 0.0253(12)
O4 0.0324(14) 0.0249(12) 0.0336(13) 0.0088(10) 0.0168(11) 0.0138(10)
N1 0.0161(12) 0.0214(13) 0.0229(13) 0.0052(11) 0.0050(10) 0.0091(10)
O3 0.0334(15) 0.0354(14) 0.0535(17) -0.0092(13) 0.0072(13) 0.0220(11)
C7 0.0237(16) 0.0209(15) 0.0222(15) 0.0015(13) 0.0052(13) 0.0065(12)
C3 0.0216(16) 0.0261(16) 0.0210(15) 0.0022(13) 0.0023(13) 0.0079(13)
C5 0.0170(15) 0.0257(16) 0.0272(16) -0.0001(13) 0.0064(13) 0.0095(12)
C4 0.0170(15) 0.0275(16) 0.0264(16) 0.0054(14) -0.0006(13) 0.0086(13)
C1 0.0179(15) 0.0224(15) 0.0282(16) 0.0052(13) 0.0068(13) 0.0051(12)
C8 0.0278(18) 0.0258(16) 0.0251(16) 0.0080(14) 0.0110(14) 0.0100(13)
C6 0.0239(17) 0.0271(17) 0.0338(18) 0.0034(14) 0.0068(14) 0.0129(13)
C2 0.0139(15) 0.0277(17) 0.0293(16) 0.0026(14) 0.0086(13) 0.0036(12)
C9 0.049(2) 0.0263(18) 0.038(2) 0.0102(16) 0.0146(18) 0.0057(16)
C11 0.035(2) 0.047(2) 0.040(2) 0.0158(18) 0.0212(17) 0.0198(17)
C10 0.037(2) 0.0342(19) 0.0267(17) 0.0074(15) 0.0052(15) 0.0119(16)
O1 0.0164(11) 0.0236(11) 0.0209(11) 0.0055(9) 0.0065(9) 0.0075(8)
O2 0.0168(11) 0.0233(11) 0.0217(11) 0.0067(9) 0.0035(9) 0.0086(9)

loop_
_atom_type_symbol
_atom_type_description
_atom_type_scat_dispersion_real
_atom_type_scat_dispersion_imag
_atom_type_scat_source
C C 0.0033 0.0016 'International Tables Vol C Tables 4.2.6.8 and 6.1.1.4'
H H 0.0000 0.0000 'International Tables Vol C Tables 4.2.6.8 and 6.1.1.4'
N N 0.0061 0.0033 'International Tables Vol C Tables 4.2.6.8 and 6.1.1.4'
O O 0.0106 0.0060 'International Tables Vol C Tables 4.2.6.8 and 6.1.1.4'
Co Co 0.3494 0.9721 'International Tables Vol C Tables 4.2.6.8 and 6.1.1.4'

loop_
_geom_angle_atom_site_label_1
_geom_angle_atom_site_label_2
_geom_angle_atom_site_label_3
_geom_angle
_geom_angle_site_symmetry_1
_geom_angle_site_symmetry_3
O1 Co1 O1 180.0 . 2_666
O1 Co1 O2 91.29(8) . .
O1 Co1 O2 88.71(8) 2_666 .
O1 Co1 O2 88.71(8) . 2_666
O1 Co1 O2 91.29(8) 2_666 2_666
O2 Co1 O2 180.0 . 2_666
O1 Co1 N1 97.74(9) . 2_666
O1 Co1 N1 82.27(9) 2_666 2_666
O2 Co1 N1 98.83(9) . 2_666
O2 Co1 N1 81.17(9) 2_666 2_666
O1 Co1 N1 82.26(9) . .
O1 Co1 N1 97.73(9) 2_666 .
O2 Co1 N1 81.17(9) . .
O2 Co1 N1 98.83(9) 2_666 .
N1 Co1 N1 180.0 2_666 .
C1 N1 C5 110.9(2) . .
C1 N1 C3 114.4(2) . .
C5 N1 C3 110.0(2) . .
C1 N1 Co1 106.51(19) . .
C5 N1 Co1 108.52(18) . .
C3 N1 Co1 106.20(19) . .
C6 O3 H3 109.5 . .
O5 C7 O4 123.9(3) . .
O5 C7 C8 118.0(3) . .
O4 C7 C8 118.1(3) . .
N1 C3 C4 112.6(3) . .
N1 C3 H3A 109.1 . .
C4 C3 H3A 109.1 . .
N1 C3 H3B 109.1 . .
C4 C3 H3B 109.1 . .
H3A C3 H3B 107.8 . .
N1 C5 C6 117.4(3) . .
N1 C5 H5A 108.0 . .
C6 C5 H5A 108.0 . .
N1 C5 H5B 108.0 . .
C6 C5 H5B 108.0 . .
H5A C5 H5B 107.2 . .
O2 C4 C3 110.1(2) . .
O2 C4 H4A 109.6 . .
C3 C4 H4A 109.6 . .
O2 C4 H4B 109.6 . .
C3 C4 H4B 109.6 . .
H4A C4 H4B 108.1 . .
N1 C1 C2 112.2(3) . .
N1 C1 H1A 109.2 . .
C2 C1 H1A 109.2 . .
N1 C1 H1B 109.2 . .
C2 C1 H1B 109.2 . .
H1A C1 H1B 107.9 . .
C9 C8 C11 109.6(3) . .
C9 C8 C10 109.8(3) . .
C11 C8 C10 109.7(3) . .
C9 C8 C7 109.5(3) . .
C11 C8 C7 110.9(3) . .
C10 C8 C7 107.4(3) . .
O3 C6 C5 104.8(3) . .
O3 C6 H6A 110.8 . .
C5 C6 H6A 110.8 . .
O3 C6 H6B 110.8 . .
C5 C6 H6B 110.8 . .
H6A C6 H6B 108.9 . .
O1 C2 C1 110.8(2) . .
O1 C2 H2A 109.5 . .
C1 C2 H2A 109.5 . .
O1 C2 H2B 109.5 . .
C1 C2 H2B 109.5 . .
H2A C2 H2B 108.1 . .
C8 C9 H9A 109.5 . .
C8 C9 H9B 109.5 . .
H9A C9 H9B 109.5 . .
C8 C9 H9C 109.5 . .
H9A C9 H9C 109.5 . .
H9B C9 H9C 109.5 . .
C8 C11 H11A 109.5 . .
C8 C11 H11B 109.5 . .
H11A C11 H11B 109.5 . .
C8 C11 H11C 109.5 . .
H11A C11 H11C 109.5 . .
H11B C11 H11C 109.5 . .
C8 C10 H10A 109.5 . .
C8 C10 H10B 109.5 . .
H10A C10 H10B 109.5 . .
C8 C10 H10C 109.5 . .
H10A C10 H10C 109.5 . .
H10B C10 H10C 109.5 . .
C2 O1 Co1 113.32(18) . .
C2 O1 H11 105(3) . .
Co1 O1 H11 120(3) . .
C4 O2 Co1 113.78(17) . .
C4 O2 H12 100(2) . .
Co1 O2 H12 120(3) . .

loop_
_geom_bond_atom_site_label_1
_geom_bond_atom_site_label_2
_geom_bond_distance
_geom_bond_site_symmetry_2
Co1 O1 2.052(2) .
Co1 O1 2.052(2) 2_666
Co1 O2 2.106(2) .
Co1 O2 2.106(2) 2_666
Co1 N1 2.179(3) 2_666
Co1 N1 2.179(3) .
O5 C7 1.257(4) .
O4 C7 1.263(4) .
N1 C1 1.486(4) .
N1 C5 1.487(4) .
N1 C3 1.490(4) .
O3 C6 1.412(4) .
O3 H3 0.8200 .
C7 C8 1.536(4) .
C3 C4 1.517(4) .
C3 H3A 0.9700 .
C3 H3B 0.9700 .
C5 C6 1.521(5) .
C5 H5A 0.9700 .
C5 H5B 0.9700 .
C4 O2 1.433(4) .
C4 H4A 0.9700 .
C4 H4B 0.9700 .
C1 C2 1.521(4) .
C1 H1A 0.9700 .
C1 H1B 0.9700 .
C8 C9 1.525(5) .
C8 C11 1.532(5) .
C8 C10 1.533(5) .
C6 H6A 0.9700 .
C6 H6B 0.9700 .
C2 O1 1.431(4) .
C2 H2A 0.9700 .
C2 H2B 0.9700 .
C9 H9A 0.9600 .
C9 H9B 0.9600 .
C9 H9C 0.9600 .
C11 H11A 0.9600 .
C11 H11B 0.9600 .
C11 H11C 0.9600 .
C10 H10A 0.9600 .
C10 H10B 0.9600 .
C10 H10C 0.9600 .
O1 H11 0.846(18) .
O2 H12 0.842(19) .
